data_4121274
loop_
_publ_author_name
'Muhammad Sajid'
'Arunlibertsen Lawzer'
'Weishi Dong'
'Christoph Rosorius'
'Wolfram Sander'
'Birgitta Schirmer'
'Stefan Grimme'
'Constantin G. Daniliuc'
'Gerald Kehr'
'Gerhard Erker'

_publ_section_title
;
 Carbonylation Reactions of Intramolecular Vicinal Frustrated
 Phosphane/Borane Lewis Pairs
;
_journal_name_full 'Journal of the American Chemical Society'
_journal_page_first 18567
_journal_page_last 18574
_journal_paper_doi 10.1021/ja408815k
_journal_volume 135
_journal_year 2013
_chemical_formula_sum 'C38 H32 B F10 O P'
_chemical_formula_weight 736.42
_chemical_name_systematic
; 
 ? 
;
_space_group_IT_number 61
_symmetry_cell_setting orthorhombic
_symmetry_space_group_name_Hall '-P 2ac 2ab'
_symmetry_space_group_name_H-M 'P b c a'
_atom_sites_solution_hydrogens geom
_atom_sites_solution_primary direct
_atom_sites_solution_secondary difmap
_audit_creation_method SHELXL-97
_cell_angle_alpha 90.00
_cell_angle_beta 90.00
_cell_angle_gamma 90.00
_cell_formula_units_Z 8
_cell_length_a 16.4396(3)
_cell_length_b 17.2702(3)
_cell_length_c 23.2971(5)
_cell_measurement_reflns_used 6343
_cell_measurement_temperature 223(2)
_cell_measurement_theta_max 68.25
_cell_measurement_theta_min 0.88
_cell_volume 6614.4(2)
_computing_cell_refinement 'Collect (Nonius B.V., 1998)'
_computing_data_collection 'Collect (Nonius B.V., 1998)'
_computing_data_reduction 'Denzo-SMN (Otwinowski & Minor, 1997)'
_computing_molecular_graphics 'XP (BrukerAXS, 2000)'
_computing_publication_material 'SHELXL-97 (Sheldrick, 1997)'
_computing_structure_refinement 'SHELXL-97 (Sheldrick, 1997)'
_computing_structure_solution 'SHELXS-97 (Sheldrick, 1990)'
_diffrn_ambient_temperature 223(2)
_diffrn_measured_fraction_theta_full 0.992
_diffrn_measured_fraction_theta_max 0.992
_diffrn_measurement_device_type 'Nonius KappaCCD APEXII'
_diffrn_measurement_method '\w and \f scans'
_diffrn_radiation_monochromator graphite
_diffrn_radiation_source 'fine-focus sealed tube'
_diffrn_radiation_type CuK\a
_diffrn_radiation_wavelength 1.54178
_diffrn_reflns_av_R_equivalents 0.047
_diffrn_reflns_av_sigmaI/netI 0.0177
_diffrn_reflns_limit_h_max 19
_diffrn_reflns_limit_h_min 0
_diffrn_reflns_limit_k_max 20
_diffrn_reflns_limit_k_min 0
_diffrn_reflns_limit_l_max 27
_diffrn_reflns_limit_l_min 0
_diffrn_reflns_number 57347
_diffrn_reflns_theta_full 66.88
_diffrn_reflns_theta_max 66.88
_diffrn_reflns_theta_min 4.17
_exptl_absorpt_coefficient_mu 1.529
_exptl_absorpt_correction_T_max 0.7920
_exptl_absorpt_correction_T_min 0.6741
_exptl_absorpt_correction_type multi-scan
_exptl_absorpt_process_details 'Denzo (Otwinowski, Borek, Majewski & Minor, 2003)'
_exptl_crystal_colour colourless
_exptl_crystal_density_diffrn 1.479
_exptl_crystal_description prism
_exptl_crystal_F_000 3024
_exptl_crystal_size_max 0.28
_exptl_crystal_size_mid 0.20
_exptl_crystal_size_min 0.16
_refine_diff_density_max 0.225
_refine_diff_density_min -0.344
_refine_diff_density_rms 0.037
_refine_ls_extinction_method none
_refine_ls_goodness_of_fit_ref 1.031
_refine_ls_hydrogen_treatment constr
_refine_ls_matrix_type full
_refine_ls_number_parameters 466
_refine_ls_number_reflns 5836
_refine_ls_number_restraints 0
_refine_ls_restrained_S_all 1.031
_refine_ls_R_factor_all 0.0418
_refine_ls_R_factor_gt 0.0378
_refine_ls_shift/su_max 0.001
_refine_ls_shift/su_mean 0.000
_refine_ls_structure_factor_coef Fsqd
_refine_ls_weighting_details 'calc w=1/[\s^2^(Fo^2^)+(0.0437P)^2^+3.7577P] where P=(Fo^2^+2Fc^2^)/3'
_refine_ls_weighting_scheme calc
_refine_ls_wR_factor_gt 0.0947
_refine_ls_wR_factor_ref 0.0974
_reflns_number_gt 5299
_reflns_number_total 5836
_reflns_threshold_expression >2sigma(I)
_cod_data_source_file ja408815k_si_002_1.cif
_cod_data_source_block erk6894
_cod_database_code 4121274

loop_
_symmetry_equiv_pos_as_xyz
'x, y, z'
'-x+1/2, -y, z+1/2'
'-x, y+1/2, -z+1/2'
'x+1/2, -y+1/2, -z'
'-x, -y, -z'
'x-1/2, y, -z-1/2'
'x, -y-1/2, z-1/2'
'-x-1/2, y-1/2, z'

loop_
_atom_site_label
_atom_site_type_symbol
_atom_site_fract_x
_atom_site_fract_y
_atom_site_fract_z
_atom_site_U_iso_or_equiv
_atom_site_adp_type
_atom_site_occupancy
_atom_site_symmetry_multiplicity
_atom_site_calc_flag
_atom_site_refinement_flags
P1 P 0.30372(2) 0.62783(2) 0.383646(17) 0.03093(11) Uani 1 1 d .
O1 O 0.28668(10) 0.76945(7) 0.44568(6) 0.0547(4) Uani 1 1 d .
C1 C 0.26341(11) 0.46158(10) 0.42360(7) 0.0377(4) Uani 1 1 d .
H1 H 0.2273 0.4406 0.3933 0.045 Uiso 1 1 calc R
C2 C 0.26396(10) 0.55058(10) 0.42804(7) 0.0324(4) Uani 1 1 d .
H2 H 0.2067 0.5651 0.4357 0.039 Uiso 1 1 calc R
C3 C 0.31015(10) 0.56598(9) 0.48647(7) 0.0326(4) Uani 1 1 d .
H3 H 0.3676 0.5773 0.4768 0.039 Uiso 1 1 calc R
C4 C 0.30808(11) 0.48405(10) 0.51411(7) 0.0365(4) Uani 1 1 d .
H4 H 0.3070 0.4838 0.5566 0.044 Uiso 1 1 calc R
C5 C 0.37765(12) 0.43723(11) 0.48738(8) 0.0443(4) Uani 1 1 d .
H5A H 0.3841 0.3871 0.5066 0.053 Uiso 1 1 calc R
H5B H 0.4292 0.4656 0.4895 0.053 Uiso 1 1 calc R
C6 C 0.34982(12) 0.42667(11) 0.42428(8) 0.0439(4) Uani 1 1 d .
H6A H 0.3859 0.4545 0.3979 0.053 Uiso 1 1 calc R
H6B H 0.3488 0.3718 0.4136 0.053 Uiso 1 1 calc R
C7 C 0.23477(11) 0.44523(10) 0.48562(8) 0.0388(4) Uani 1 1 d .
H7A H 0.1832 0.4709 0.4949 0.047 Uiso 1 1 calc R
H7B H 0.2312 0.3898 0.4942 0.047 Uiso 1 1 calc R
C8 C 0.28442(11) 0.70237(10) 0.45375(7) 0.0361(4) Uani 1 1 d .
C11 C 0.24082(10) 0.66976(10) 0.32719(7) 0.0335(4) Uani 1 1 d .
C12 C 0.16248(10) 0.64307(10) 0.31201(7) 0.0355(4) Uani 1 1 d .
C13 C 0.11915(11) 0.68408(11) 0.27067(8) 0.0404(4) Uani 1 1 d .
H13 H 0.0670 0.6664 0.2605 0.049 Uiso 1 1 calc R
C14 C 0.14912(11) 0.74945(11) 0.24398(8) 0.0433(4) Uani 1 1 d .
C15 C 0.22607(12) 0.77494(11) 0.25960(8) 0.0439(4) Uani 1 1 d .
H15 H 0.2475 0.8193 0.2417 0.053 Uiso 1 1 calc R
C16 C 0.27247(11) 0.73712(10) 0.30081(7) 0.0381(4) Uani 1 1 d .
C17 C 0.12123(11) 0.57308(11) 0.33735(8) 0.0434(4) Uani 1 1 d .
H17A H 0.1017 0.5854 0.3756 0.065 Uiso 1 1 calc R
H17B H 0.1597 0.5306 0.3395 0.065 Uiso 1 1 calc R
H17C H 0.0757 0.5582 0.3133 0.065 Uiso 1 1 calc R
C18 C 0.09995(15) 0.79209(14) 0.19935(10) 0.0627(6) Uani 1 1 d .
H18A H 0.1223 0.8436 0.1940 0.094 Uiso 1 1 calc R
H18B H 0.0439 0.7961 0.2121 0.094 Uiso 1 1 calc R
H18C H 0.1020 0.7640 0.1633 0.094 Uiso 1 1 calc R
C19 C 0.35468(12) 0.77138(12) 0.31514(9) 0.0487(5) Uani 1 1 d .
H19A H 0.3615 0.8199 0.2947 0.073 Uiso 1 1 calc R
H19B H 0.3972 0.7356 0.3037 0.073 Uiso 1 1 calc R
H19C H 0.3581 0.7806 0.3561 0.073 Uiso 1 1 calc R
C21 C 0.40287(10) 0.59891(10) 0.35571(7) 0.0338(4) Uani 1 1 d .
C22 C 0.40555(11) 0.54438(11) 0.31037(7) 0.0375(4) Uani 1 1 d .
C23 C 0.48044(11) 0.51339(11) 0.29487(8) 0.0395(4) Uani 1 1 d .
H23 H 0.4824 0.4772 0.2648 0.047 Uiso 1 1 calc R
C24 C 0.55235(11) 0.53376(11) 0.32213(8) 0.0408(4) Uani 1 1 d .
C25 C 0.54869(11) 0.59036(11) 0.36431(8) 0.0403(4) Uani 1 1 d .
H25 H 0.5973 0.6067 0.3817 0.048 Uiso 1 1 calc R
C26 C 0.47594(11) 0.62384(10) 0.38189(7) 0.0363(4) Uani 1 1 d .
C27 C 0.33102(12) 0.51638(12) 0.27904(8) 0.0472(5) Uani 1 1 d .
H27A H 0.3466 0.4775 0.2511 0.071 Uiso 1 1 calc R
H27B H 0.3054 0.5596 0.2595 0.071 Uiso 1 1 calc R
H27C H 0.2931 0.4940 0.3063 0.071 Uiso 1 1 calc R
C28 C 0.63162(12) 0.49594(13) 0.30638(9) 0.0521(5) Uani 1 1 d .
H28A H 0.6696 0.5350 0.2932 0.078 Uiso 1 1 calc R
H28B H 0.6225 0.4585 0.2760 0.078 Uiso 1 1 calc R
H28C H 0.6539 0.4699 0.3397 0.078 Uiso 1 1 calc R
C29 C 0.47967(11) 0.68572(11) 0.42759(8) 0.0418(4) Uani 1 1 d .
H29A H 0.4631 0.6639 0.4641 0.063 Uiso 1 1 calc R
H29B H 0.4434 0.7278 0.4174 0.063 Uiso 1 1 calc R
H29C H 0.5349 0.7052 0.4306 0.063 Uiso 1 1 calc R
C31 C 0.17460(10) 0.63225(10) 0.52783(7) 0.0339(4) Uani 1 1 d .
F32 F 0.11903(7) 0.69730(7) 0.44719(5) 0.0528(3) Uani 1 1 d .
C32 C 0.10784(11) 0.65473(11) 0.49554(7) 0.0396(4) Uani 1 1 d .
F33 F -0.03324(8) 0.66028(10) 0.47541(6) 0.0795(4) Uani 1 1 d .
C33 C 0.02832(12) 0.63631(13) 0.50897(9) 0.0515(5) Uani 1 1 d .
F34 F -0.06438(8) 0.57684(11) 0.57231(7) 0.0869(5) Uani 1 1 d .
C34 C 0.01225(12) 0.59431(14) 0.55747(10) 0.0545(5) Uani 1 1 d .
F35 F 0.06070(8) 0.52999(8) 0.63971(5) 0.0663(4) Uani 1 1 d .
C35 C 0.07561(12) 0.57083(12) 0.59159(8) 0.0466(5) Uani 1 1 d .
F36 F 0.21296(6) 0.56725(7) 0.61319(4) 0.0489(3) Uani 1 1 d .
C36 C 0.15410(11) 0.59074(10) 0.57671(7) 0.0374(4) Uani 1 1 d .
C41 C 0.31633(10) 0.69200(10) 0.56359(7) 0.0336(4) Uani 1 1 d .
F42 F 0.42930(7) 0.60711(7) 0.57255(5) 0.0529(3) Uani 1 1 d .
C42 C 0.38900(11) 0.67162(11) 0.58938(8) 0.0396(4) Uani 1 1 d .
F43 F 0.49533(8) 0.69001(9) 0.65663(6) 0.0752(4) Uani 1 1 d .
C43 C 0.42509(12) 0.71368(13) 0.63317(9) 0.0494(5) Uani 1 1 d .
F44 F 0.42221(9) 0.82218(9) 0.69471(6) 0.0777(4) Uani 1 1 d .
C44 C 0.38831(13) 0.77989(13) 0.65273(8) 0.0511(5) Uani 1 1 d .
F45 F 0.27922(9) 0.86790(7) 0.64752(6) 0.0667(4) Uani 1 1 d .
C45 C 0.31605(12) 0.80327(11) 0.62863(8) 0.0457(4) Uani 1 1 d .
F46 F 0.20990(6) 0.78485(6) 0.56483(5) 0.0458(3) Uani 1 1 d .
C46 C 0.28193(11) 0.75939(10) 0.58583(7) 0.0371(4) Uani 1 1 d .
B1 B 0.27074(11) 0.64520(11) 0.51152(8) 0.0326(4) Uani 1 1 d .

loop_
_atom_site_aniso_label
_atom_site_aniso_U_11
_atom_site_aniso_U_22
_atom_site_aniso_U_33
_atom_site_aniso_U_23
_atom_site_aniso_U_13
_atom_site_aniso_U_12
P1 0.0306(2) 0.0320(2) 0.0302(2) -0.00034(16) -0.00146(16) 0.00019(16)
O1 0.0864(11) 0.0320(7) 0.0459(7) 0.0012(6) 0.0103(7) 0.0041(7)
C1 0.0434(10) 0.0315(9) 0.0381(9) -0.0025(7) -0.0016(8) -0.0009(8)
C2 0.0322(8) 0.0334(8) 0.0316(8) -0.0010(7) -0.0010(7) 0.0014(7)
C3 0.0312(8) 0.0342(9) 0.0323(8) 0.0012(7) -0.0025(7) -0.0013(7)
C4 0.0416(10) 0.0333(9) 0.0347(9) 0.0041(7) -0.0028(7) 0.0018(7)
C5 0.0438(10) 0.0375(10) 0.0514(11) 0.0053(8) -0.0029(9) 0.0078(8)
C6 0.0510(11) 0.0329(9) 0.0479(10) 0.0010(8) 0.0052(9) 0.0074(8)
C7 0.0432(10) 0.0302(9) 0.0431(9) 0.0028(7) 0.0013(8) -0.0024(7)
C8 0.0381(9) 0.0346(9) 0.0357(9) -0.0024(7) -0.0008(7) 0.0022(7)
C11 0.0321(8) 0.0371(9) 0.0315(8) 0.0001(7) 0.0006(7) 0.0018(7)
C12 0.0316(8) 0.0417(9) 0.0330(8) -0.0028(7) 0.0005(7) 0.0007(7)
C13 0.0315(9) 0.0505(11) 0.0393(9) -0.0023(8) -0.0039(7) 0.0028(8)
C14 0.0423(10) 0.0486(10) 0.0391(9) 0.0034(8) -0.0046(8) 0.0071(9)
C15 0.0468(10) 0.0436(10) 0.0412(10) 0.0095(8) -0.0007(8) -0.0001(8)
C16 0.0355(9) 0.0415(10) 0.0373(9) 0.0020(7) 0.0000(7) 0.0004(8)
C17 0.0358(9) 0.0525(11) 0.0418(10) 0.0023(8) -0.0057(8) -0.0081(8)
C18 0.0625(14) 0.0637(14) 0.0618(13) 0.0174(11) -0.0206(11) 0.0035(11)
C19 0.0436(10) 0.0488(11) 0.0538(11) 0.0148(9) -0.0044(9) -0.0101(9)
C21 0.0319(8) 0.0364(9) 0.0332(8) 0.0025(7) -0.0015(7) -0.0003(7)
C22 0.0360(9) 0.0428(10) 0.0337(8) 0.0007(7) -0.0001(7) -0.0016(8)
C23 0.0393(10) 0.0440(10) 0.0353(9) -0.0012(7) 0.0045(7) 0.0024(8)
C24 0.0351(9) 0.0493(10) 0.0379(9) 0.0069(8) 0.0045(7) 0.0041(8)
C25 0.0314(9) 0.0490(11) 0.0405(9) 0.0051(8) -0.0027(7) -0.0017(8)
C26 0.0339(9) 0.0402(9) 0.0349(9) 0.0033(7) -0.0026(7) -0.0022(7)
C27 0.0405(10) 0.0572(12) 0.0440(10) -0.0149(9) -0.0017(8) -0.0019(9)
C28 0.0399(10) 0.0679(13) 0.0486(11) 0.0037(10) 0.0034(9) 0.0111(10)
C29 0.0349(9) 0.0459(10) 0.0444(10) -0.0040(8) -0.0062(8) -0.0026(8)
C31 0.0351(9) 0.0335(9) 0.0331(8) -0.0046(7) -0.0013(7) 0.0023(7)
F32 0.0527(7) 0.0617(7) 0.0438(6) 0.0105(5) -0.0073(5) 0.0120(6)
C32 0.0399(10) 0.0433(10) 0.0356(9) -0.0036(8) -0.0035(7) 0.0054(8)
F33 0.0406(7) 0.1227(13) 0.0752(9) 0.0067(9) -0.0209(6) 0.0118(7)
C33 0.0346(10) 0.0676(13) 0.0522(11) -0.0069(10) -0.0117(9) 0.0063(9)
F34 0.0342(6) 0.1371(14) 0.0894(10) 0.0051(10) 0.0024(7) -0.0222(8)
C34 0.0323(10) 0.0733(14) 0.0579(12) -0.0084(11) 0.0016(9) -0.0089(10)
F35 0.0575(7) 0.0843(9) 0.0572(7) 0.0139(7) 0.0094(6) -0.0211(7)
C35 0.0439(10) 0.0543(12) 0.0416(10) -0.0002(9) 0.0038(8) -0.0090(9)
F36 0.0407(6) 0.0642(7) 0.0418(6) 0.0136(5) -0.0037(5) 0.0015(5)
C36 0.0341(9) 0.0416(10) 0.0366(9) -0.0023(7) -0.0025(7) -0.0003(8)
C41 0.0339(9) 0.0349(9) 0.0320(8) 0.0015(7) 0.0009(7) -0.0021(7)
F42 0.0455(6) 0.0563(7) 0.0567(7) -0.0106(5) -0.0129(5) 0.0150(5)
C42 0.0370(9) 0.0436(10) 0.0382(9) -0.0016(8) -0.0014(7) 0.0016(8)
F43 0.0540(8) 0.0931(10) 0.0784(9) -0.0191(8) -0.0342(7) 0.0100(7)
C43 0.0388(10) 0.0634(13) 0.0461(10) -0.0030(9) -0.0125(8) -0.0030(9)
F44 0.0741(9) 0.0896(10) 0.0693(8) -0.0362(8) -0.0233(7) -0.0090(8)
C44 0.0521(12) 0.0593(12) 0.0420(10) -0.0142(9) -0.0072(9) -0.0093(10)
F45 0.0747(9) 0.0555(7) 0.0700(8) -0.0296(6) -0.0059(7) 0.0080(6)
C45 0.0511(11) 0.0430(10) 0.0429(10) -0.0095(8) 0.0020(9) -0.0020(9)
F46 0.0443(6) 0.0429(6) 0.0501(6) -0.0061(5) -0.0057(5) 0.0086(5)
C46 0.0367(9) 0.0393(9) 0.0354(9) 0.0001(7) -0.0013(7) -0.0009(7)
B1 0.0318(9) 0.0358(10) 0.0302(9) 0.0015(8) -0.0020(7) 0.0013(8)

loop_
_atom_type_symbol
_atom_type_description
_atom_type_scat_dispersion_real
_atom_type_scat_dispersion_imag
_atom_type_scat_source
C C 0.0181 0.0091 'International Tables Vol C Tables 4.2.6.8 and 6.1.1.4'
H H 0.0000 0.0000 'International Tables Vol C Tables 4.2.6.8 and 6.1.1.4'
B B 0.0090 0.0039 'International Tables Vol C Tables 4.2.6.8 and 6.1.1.4'
F F 0.0727 0.0534 'International Tables Vol C Tables 4.2.6.8 and 6.1.1.4'
P P 0.2955 0.4335 'International Tables Vol C Tables 4.2.6.8 and 6.1.1.4'
O O 0.0492 0.0322 'International Tables Vol C Tables 4.2.6.8 and 6.1.1.4'

loop_
_geom_angle_atom_site_label_1
_geom_angle_atom_site_label_2
_geom_angle_atom_site_label_3
_geom_angle
C2 P1 C11 120.01(8)
C2 P1 C21 108.95(8)
C11 P1 C21 110.98(7)
C2 P1 C8 87.30(7)
C11 P1 C8 103.38(7)
C21 P1 C8 125.39(7)
C2 C1 C6 112.56(15)
C2 C1 C7 96.96(13)
C6 C1 C7 101.51(14)
C2 C1 H1 114.6
C6 C1 H1 114.6
C7 C1 H1 114.6
C1 C2 C3 103.21(13)
C1 C2 P1 134.34(12)
C3 C2 P1 101.21(11)
C1 C2 H2 105.0
C3 C2 H2 105.0
P1 C2 H2 105.0
C4 C3 C2 101.13(13)
C4 C3 B1 127.56(14)
C2 C3 B1 105.05(13)
C4 C3 H3 107.2
C2 C3 H3 107.2
B1 C3 H3 107.2
C7 C4 C5 100.38(14)
C7 C4 C3 103.66(13)
C5 C4 C3 107.17(14)
C7 C4 H4 114.7
C5 C4 H4 114.7
C3 C4 H4 114.7
C4 C5 C6 103.12(14)
C4 C5 H5A 111.1
C6 C5 H5A 111.1
C4 C5 H5B 111.1
C6 C5 H5B 111.1
H5A C5 H5B 109.1
C1 C6 C5 103.62(14)
C1 C6 H6A 111.0
C5 C6 H6A 111.0
C1 C6 H6B 111.0
C5 C6 H6B 111.0
H6A C6 H6B 109.0
C4 C7 C1 94.91(13)
C4 C7 H7A 112.8
C1 C7 H7A 112.8
C4 C7 H7B 112.8
C1 C7 H7B 112.8
H7A C7 H7B 110.2
O1 C8 B1 135.27(16)
O1 C8 P1 118.34(13)
B1 C8 P1 106.36(11)
C12 C11 C16 119.65(15)
C12 C11 P1 124.61(13)
C16 C11 P1 115.56(12)
C13 C12 C11 118.29(16)
C13 C12 C17 116.69(16)
C11 C12 C17 125.03(15)
C14 C13 C12 123.06(17)
C14 C13 H13 118.5
C12 C13 H13 118.5
C13 C14 C15 117.83(16)
C13 C14 C18 121.24(18)
C15 C14 C18 120.94(18)
C14 C15 C16 122.17(17)
C14 C15 H15 118.9
C16 C15 H15 118.9
C15 C16 C11 119.00(16)
C15 C16 C19 117.33(16)
C11 C16 C19 123.67(16)
C12 C17 H17A 109.5
C12 C17 H17B 109.5
H17A C17 H17B 109.5
C12 C17 H17C 109.5
H17A C17 H17C 109.5
H17B C17 H17C 109.5
C14 C18 H18A 109.5
C14 C18 H18B 109.5
H18A C18 H18B 109.5
C14 C18 H18C 109.5
H18A C18 H18C 109.5
H18B C18 H18C 109.5
C16 C19 H19A 109.5
C16 C19 H19B 109.5
H19A C19 H19B 109.5
C16 C19 H19C 109.5
H19A C19 H19C 109.5
H19B C19 H19C 109.5
C26 C21 C22 119.85(15)
C26 C21 P1 121.43(13)
C22 C21 P1 118.42(13)
C23 C22 C21 118.51(16)
C23 C22 C27 118.11(16)
C21 C22 C27 123.36(16)
C24 C23 C22 122.57(17)
C24 C23 H23 118.7
C22 C23 H23 118.7
C23 C24 C25 117.77(16)
C23 C24 C28 121.12(17)
C25 C24 C28 121.11(17)
C24 C25 C26 122.62(17)
C24 C25 H25 118.7
C26 C25 H25 118.7
C25 C26 C21 118.48(16)
C25 C26 C29 117.86(16)
C21 C26 C29 123.65(16)
C22 C27 H27A 109.5
C22 C27 H27B 109.5
H27A C27 H27B 109.5
C22 C27 H27C 109.5
H27A C27 H27C 109.5
H27B C27 H27C 109.5
C24 C28 H28A 109.5
C24 C28 H28B 109.5
H28A C28 H28B 109.5
C24 C28 H28C 109.5
H28A C28 H28C 109.5
H28B C28 H28C 109.5
C26 C29 H29A 109.5
C26 C29 H29B 109.5
H29A C29 H29B 109.5
C26 C29 H29C 109.5
H29A C29 H29C 109.5
H29B C29 H29C 109.5
C32 C31 C36 113.45(16)
C32 C31 B1 126.78(15)
C36 C31 B1 119.64(15)
F32 C32 C33 116.16(16)
F32 C32 C31 119.65(16)
C33 C32 C31 124.19(18)
F33 C33 C34 119.88(19)
F33 C33 C32 120.7(2)
C34 C33 C32 119.46(18)
F34 C34 C33 120.9(2)
F34 C34 C35 119.8(2)
C33 C34 C35 119.25(18)
F35 C35 C34 119.93(18)
F35 C35 C36 120.65(18)
C34 C35 C36 119.41(18)
F36 C36 C35 115.93(16)
F36 C36 C31 119.86(15)
C35 C36 C31 124.21(17)
C42 C41 C46 113.68(16)
C42 C41 B1 126.24(15)
C46 C41 B1 120.08(15)
F42 C42 C41 120.41(16)
F42 C42 C43 115.78(16)
C41 C42 C43 123.81(17)
F43 C43 C44 119.89(18)
F43 C43 C42 120.58(19)
C44 C43 C42 119.53(18)
F44 C44 C43 120.86(19)
F44 C44 C45 119.78(19)
C43 C44 C45 119.36(17)
F45 C45 C46 120.82(18)
F45 C45 C44 119.98(17)
C46 C45 C44 119.20(18)
F46 C46 C45 116.13(16)
F46 C46 C41 119.44(15)
C45 C46 C41 124.43(17)
C3 B1 C41 119.96(14)
C3 B1 C31 110.67(14)
C41 B1 C31 109.65(14)
C3 B1 C8 98.84(13)
C41 B1 C8 103.97(13)
C31 B1 C8 113.18(13)

loop_
_geom_bond_atom_site_label_1
_geom_bond_atom_site_label_2
_geom_bond_distance
P1 C2 1.8102(17)
P1 C11 1.8232(17)
P1 C21 1.8247(17)
P1 C8 2.1037(17)
O1 C8 1.174(2)
C1 C2 1.541(2)
C1 C6 1.543(3)
C1 C7 1.546(2)
C1 H1 0.9900
C2 C3 1.581(2)
C2 H2 0.9900
C3 C4 1.555(2)
C3 B1 1.622(2)
C3 H3 0.9900
C4 C7 1.531(2)
C4 C5 1.533(2)
C4 H4 0.9900
C5 C6 1.550(3)
C5 H5A 0.9800
C5 H5B 0.9800
C6 H6A 0.9800
C6 H6B 0.9800
C7 H7A 0.9800
C7 H7B 0.9800
C8 B1 1.684(2)
C11 C12 1.413(2)
C11 C16 1.415(2)
C12 C13 1.392(2)
C12 C17 1.507(2)
C13 C14 1.380(3)
C13 H13 0.9400
C14 C15 1.388(3)
C14 C18 1.509(3)
C15 C16 1.389(3)
C15 H15 0.9400
C16 C19 1.513(2)
C17 H17A 0.9700
C17 H17B 0.9700
C17 H17C 0.9700
C18 H18A 0.9700
C18 H18B 0.9700
C18 H18C 0.9700
C19 H19A 0.9700
C19 H19B 0.9700
C19 H19C 0.9700
C21 C26 1.414(2)
C21 C22 1.416(2)
C22 C23 1.390(2)
C22 C27 1.506(2)
C23 C24 1.387(3)
C23 H23 0.9400
C24 C25 1.387(3)
C24 C28 1.503(3)
C25 C26 1.390(3)
C25 H25 0.9400
C26 C29 1.510(2)
C27 H27A 0.9700
C27 H27B 0.9700
C27 H27C 0.9700
C28 H28A 0.9700
C28 H28B 0.9700
C28 H28C 0.9700
C29 H29A 0.9700
C29 H29B 0.9700
C29 H29C 0.9700
C31 C32 1.386(2)
C31 C36 1.387(2)
C31 B1 1.641(2)
F32 C32 1.357(2)
C32 C33 1.381(3)
F33 C33 1.344(2)
C33 C34 1.368(3)
F34 C34 1.341(2)
C34 C35 1.372(3)
F35 C35 1.347(2)
C35 C36 1.380(3)
F36 C36 1.350(2)
C41 C42 1.383(2)
C41 C46 1.394(2)
C41 B1 1.639(2)
F42 C42 1.354(2)
C42 C43 1.386(3)
F43 C43 1.341(2)
C43 C44 1.371(3)
F44 C44 1.342(2)
C44 C45 1.375(3)
F45 C45 1.344(2)
C45 C46 1.372(3)
F46 C46 1.355(2)

loop_
_geom_torsion_atom_site_label_1
_geom_torsion_atom_site_label_2
_geom_torsion_atom_site_label_3
_geom_torsion_atom_site_label_4
_geom_torsion
C6 C1 C2 C3 -58.26(17)
C7 C1 C2 C3 47.30(15)
C6 C1 C2 P1 62.3(2)
C7 C1 C2 P1 167.88(14)
C11 P1 C2 C1 89.53(18)
C21 P1 C2 C1 -39.92(19)
C8 P1 C2 C1 -166.56(18)
C11 P1 C2 C3 -149.17(10)
C21 P1 C2 C3 81.37(11)
C8 P1 C2 C3 -45.27(11)
C1 C2 C3 C4 -14.65(16)
P1 C2 C3 C4 -155.76(11)
C1 C2 C3 B1 -148.77(14)
P1 C2 C3 B1 70.11(13)
C2 C3 C4 C7 -24.03(16)
B1 C3 C4 C7 94.99(18)
C2 C3 C4 C5 81.59(16)
B1 C3 C4 C5 -159.39(16)
C7 C4 C5 C6 39.79(17)
C3 C4 C5 C6 -68.15(17)
C2 C1 C6 C5 72.28(18)
C7 C1 C6 C5 -30.34(17)
C4 C5 C6 C1 -5.50(18)
C5 C4 C7 C1 -57.52(15)
C3 C4 C7 C1 53.18(15)
C2 C1 C7 C4 -60.89(14)
C6 C1 C7 C4 53.90(15)
C2 P1 C8 O1 -165.81(17)
C11 P1 C8 O1 -45.58(17)
C21 P1 C8 O1 82.77(18)
C2 P1 C8 B1 15.50(11)
C11 P1 C8 B1 135.73(11)
C21 P1 C8 B1 -95.92(13)
C2 P1 C11 C12 -4.31(18)
C21 P1 C11 C12 124.23(15)
C8 P1 C11 C12 -98.99(15)
C2 P1 C11 C16 170.81(12)
C21 P1 C11 C16 -60.65(15)
C8 P1 C11 C16 76.14(14)
C16 C11 C12 C13 0.7(2)
P1 C11 C12 C13 175.63(13)
C16 C11 C12 C17 -179.07(17)
P1 C11 C12 C17 -4.1(2)
C11 C12 C13 C14 -0.1(3)
C17 C12 C13 C14 179.72(17)
C12 C13 C14 C15 -0.2(3)
C12 C13 C14 C18 179.98(19)
C13 C14 C15 C16 -0.3(3)
C18 C14 C15 C16 179.58(19)
C14 C15 C16 C11 0.9(3)
C14 C15 C16 C19 -178.70(18)
C12 C11 C16 C15 -1.1(3)
P1 C11 C16 C15 -176.49(14)
C12 C11 C16 C19 178.47(17)
P1 C11 C16 C19 3.1(2)
C2 P1 C21 C26 -98.22(15)
C11 P1 C21 C26 127.52(14)
C8 P1 C21 C26 2.31(18)
C2 P1 C21 C22 75.58(15)
C11 P1 C21 C22 -58.68(15)
C8 P1 C21 C22 176.11(12)
C26 C21 C22 C23 3.5(2)
P1 C21 C22 C23 -170.35(13)
C26 C21 C22 C27 -178.26(17)
P1 C21 C22 C27 7.8(2)
C21 C22 C23 C24 0.1(3)
C27 C22 C23 C24 -178.22(18)
C22 C23 C24 C25 -3.5(3)
C22 C23 C24 C28 176.68(18)
C23 C24 C25 C26 3.4(3)
C28 C24 C25 C26 -176.80(18)
C24 C25 C26 C21 0.2(3)
C24 C25 C26 C29 -179.14(17)
C22 C21 C26 C25 -3.7(2)
P1 C21 C26 C25 170.06(13)
C22 C21 C26 C29 175.60(16)
P1 C21 C26 C29 -10.7(2)
C36 C31 C32 F32 178.51(15)
B1 C31 C32 F32 -5.6(3)
C36 C31 C32 C33 -1.8(3)
B1 C31 C32 C33 174.07(18)
F32 C32 C33 F33 -0.3(3)
C31 C32 C33 F33 -179.96(18)
F32 C32 C33 C34 -179.21(18)
C31 C32 C33 C34 1.1(3)
F33 C33 C34 F34 -0.3(3)
C32 C33 C34 F34 178.6(2)
F33 C33 C34 C35 -179.4(2)
C32 C33 C34 C35 -0.5(3)
F34 C34 C35 F35 0.3(3)
C33 C34 C35 F35 179.5(2)
F34 C34 C35 C36 -178.4(2)
C33 C34 C35 C36 0.7(3)
F35 C35 C36 F36 -0.4(3)
C34 C35 C36 F36 178.34(18)
F35 C35 C36 C31 179.62(17)
C34 C35 C36 C31 -1.6(3)
C32 C31 C36 F36 -177.89(15)
B1 C31 C36 F36 5.9(2)
C32 C31 C36 C35 2.1(3)
B1 C31 C36 C35 -174.13(17)
C46 C41 C42 F42 179.53(16)
B1 C41 C42 F42 -0.7(3)
C46 C41 C42 C43 -0.1(3)
B1 C41 C42 C43 179.65(18)
F42 C42 C43 F43 -0.3(3)
C41 C42 C43 F43 179.30(18)
F42 C42 C43 C44 179.91(18)
C41 C42 C43 C44 -0.4(3)
F43 C43 C44 F44 0.9(3)
C42 C43 C44 F44 -179.38(19)
F43 C43 C44 C45 -179.6(2)
C42 C43 C44 C45 0.2(3)
F44 C44 C45 F45 -0.6(3)
C43 C44 C45 F45 179.77(19)
F44 C44 C45 C46 -179.83(19)
C43 C44 C45 C46 0.6(3)
F45 C45 C46 F46 -0.5(3)
C44 C45 C46 F46 178.65(17)
F45 C45 C46 C41 179.60(17)
C44 C45 C46 C41 -1.2(3)
C42 C41 C46 F46 -178.91(15)
B1 C41 C46 F46 1.3(2)
C42 C41 C46 C45 1.0(3)
B1 C41 C46 C45 -178.82(17)
C4 C3 B1 C41 77.2(2)
C2 C3 B1 C41 -165.50(14)
C4 C3 B1 C31 -52.0(2)
C2 C3 B1 C31 65.28(16)
C4 C3 B1 C8 -171.00(15)
C2 C3 B1 C8 -53.69(15)
C42 C41 B1 C3 1.3(3)
C46 C41 B1 C3 -178.95(15)
C42 C41 B1 C31 130.98(18)
C46 C41 B1 C31 -49.3(2)
C42 C41 B1 C8 -107.73(19)
C46 C41 B1 C8 72.01(19)
C32 C31 B1 C3 -101.23(19)
C36 C31 B1 C3 74.45(19)
C32 C31 B1 C41 124.23(18)
C36 C31 B1 C41 -60.1(2)
C32 C31 B1 C8 8.7(2)
C36 C31 B1 C8 -175.67(15)
O1 C8 B1 C3 -159.8(2)
P1 C8 B1 C3 18.55(14)
O1 C8 B1 C41 -35.8(3)
P1 C8 B1 C41 142.57(11)
O1 C8 B1 C31 83.1(3)
P1 C8 B1 C31 -98.52(14)
